data_4072590
loop_
_publ_author_name
'Owen, Christopher T.'
'Bolton, Paul D.'
'Cowley, Andrew R.'
'Mountford, Philip'

_publ_section_title
;
 Cyclopentadienyl Titanium Imido Compounds and Their Ethylene
 Polymerization Capability:&#x00A0; Control of Molecular Weight
 Distributions by Imido N-Substituents
;
_journal_issue 1
_journal_name_full Organometallics
_journal_page_first 83
_journal_paper_doi 10.1021/om0608556
_journal_volume 26
_journal_year 2007
_chemical_compound_source
;
synthesis as described
;
_chemical_formula_moiety ' C22 H19 Cl2 F3 N4 Ti1 '
_chemical_formula_sum 'C22 H19 Cl2 F3 N4 Ti'
_chemical_formula_weight 515.22
_chemical_name_systematic
;                                      
Ti(N-2-C6H4CF3)Cl2(py)3
;
_space_group_IT_number 15
_symmetry_cell_setting monoclinic
_symmetry_space_group_name_Hall '-C 2yc'
_symmetry_space_group_name_H-M 'C 1 2/c 1'
_atom_sites_solution_hydrogens geom
_atom_sites_solution_primary direct
_cell_angle_alpha 90
_cell_angle_beta 93.795(2)
_cell_angle_gamma 90
_cell_formula_units_Z 4
_cell_length_a 12.4719(4)
_cell_length_b 19.5247(8)
_cell_length_c 9.6046(3)
_cell_measurement_reflns_used 9008
_cell_measurement_temperature 150
_cell_measurement_theta_max 28
_cell_measurement_theta_min 5
_cell_volume 2333.69(14)
_computing_cell_refinement
; 
KappaCCD software 'DENZO' (Otwinowski & Minor, 1996) 
;
_computing_data_collection
; 
KappaCCD software 'Collect' (Nonius, 2000) 
;
_computing_data_reduction
; 
KappaCCD software 'DENZO' (Otwinowski & Minor, 1996) 
;
_computing_publication_material
; 
CRYSTALS (Watkin et al, 2001) 
;
_computing_structure_refinement
; 
CRYSTALS (Watkin et al, 2001) 
;
_computing_structure_solution 'SIR92 (Giacovazzo et al, 1992)'
_diffrn_ambient_temperature 150
_diffrn_measured_fraction_theta_full 0.996
_diffrn_measured_fraction_theta_max 0.996
_diffrn_measurement_device_type
; 
Nonius KappaCCD 
;
_diffrn_measurement_method \w
_diffrn_radiation_monochromator graphite
_diffrn_radiation_type 'Mo K\a'
_diffrn_radiation_wavelength 0.71073
_diffrn_reflns_av_R_equivalents 0.040
_diffrn_reflns_limit_h_max 16
_diffrn_reflns_limit_h_min -16
_diffrn_reflns_limit_k_max 25
_diffrn_reflns_limit_k_min -25
_diffrn_reflns_limit_l_max 12
_diffrn_reflns_limit_l_min -12
_diffrn_reflns_number 9008
_diffrn_reflns_theta_full 27.491
_diffrn_reflns_theta_max 27.491
_diffrn_reflns_theta_min 5.309
_diffrn_standards_decay_% 0.00
_diffrn_standards_interval_count 0
_diffrn_standards_interval_time 0
_diffrn_standards_number 0
_exptl_absorpt_coefficient_mu 0.637
_exptl_absorpt_correction_T_max 0.95
_exptl_absorpt_correction_T_min 0.87
_exptl_absorpt_correction_type multi-scan
_exptl_absorpt_process_details
; 
 Denzo/Scalepack (Otwinowski & Minor, 1996) 
;
_exptl_crystal_colour ' yellow-brown '
_exptl_crystal_density_diffrn 1.466
_exptl_crystal_description ' fragment '
_exptl_crystal_F_000 1048.000
_exptl_crystal_size_max 0.22
_exptl_crystal_size_mid 0.22
_exptl_crystal_size_min 0.08
_refine_diff_density_max 0.20
_refine_diff_density_min -0.29
_refine_ls_extinction_method None
_refine_ls_goodness_of_fit_ref 1.1341
_refine_ls_hydrogen_treatment noref
_refine_ls_matrix_type full
_refine_ls_number_parameters 192
_refine_ls_number_reflns 1807
_refine_ls_number_restraints 0
_refine_ls_R_factor_all 0.0541
_refine_ls_R_factor_gt 0.0311
_refine_ls_shift/su_max 0.006384
_refine_ls_structure_factor_coef F
_refine_ls_weighting_details
;
 Method, part 1, Chebychev polynomial, (Watkin, 1994, Prince, 1982) 
 [weight] = 1.0/[A~0~*T~0~(x)+A~1~*T~1~(x) ... +A~n-1~]*T~n-1~(x)] 
 where A~i~ are the Chebychev coefficients listed below and x= Fcalc/Fmax 
 Method = Robust Weighting (Prince, 1982) 
 W = [weight] * [1-(deltaF/6*sigmaF)^2^]^2^ 
 A~i~ are: 
 0.259 0.773E-01 0.392E-01 
;
_refine_ls_weighting_scheme calc
_refine_ls_wR_factor_all 0.0592
_refine_ls_wR_factor_gt 0.0324
_refine_ls_wR_factor_ref 0.0324
_reflns_limit_h_max 16
_reflns_limit_h_min -16
_reflns_limit_k_max 25
_reflns_limit_k_min 0
_reflns_limit_l_max 12
_reflns_limit_l_min 0
_reflns_number_gt 1807
_reflns_number_total 2650
_reflns_threshold_expression I>3.00u(I)
_cod_data_source_file om0608556si20060918_031255.cif
_cod_data_source_block COMPOUND_6
_cod_depositor_comments
;
The following automatic conversions were performed:

'_symmetry_cell_setting' value 'Monoclinic' changed to 'monoclinic'
according to /home/saulius/struct/CIF-dictionaries/cif_core.dic
dictionary named 'cif_core.dic' version 2.4.1 from 2010-06-29.

Automatic conversion script
Id: cif_fix_values 1715 2011-07-08 13:25:40Z adriana 
;
_cod_original_sg_symbol_H-M 'C 1 2/c 1 '
_cod_original_formula_sum ' C22 H19 Cl2 F3 N4 Ti1 '
_cod_database_code 4072590

loop_
_symmetry_equiv_pos_as_xyz
x,y,z
-x,-y,-z
x+1/2,y+1/2,z
-x+1/2,-y+1/2,-z
-x,y,-z+1/2
x,-y,z+1/2
-x+1/2,y+1/2,-z+1/2
x+1/2,-y+1/2,z+1/2

loop_
_atom_site_label
_atom_site_type_symbol
_atom_site_fract_x
_atom_site_fract_y
_atom_site_fract_z
_atom_site_U_iso_or_equiv
_atom_site_occupancy
_atom_site_adp_type
_atom_site_refinement_flags
_atom_site_disorder_group
Ti1 Ti 0.5000 0.20727(3) 0.2500 0.0249 1.0000 Uani ST .
Cl1 Cl 0.42738(4) 0.19090(3) 0.01571(5) 0.0362 1.0000 Uani . .
N1 N 0.5000 0.29586(12) 0.2500 0.0262 1.0000 Uani ST .
C1 C 0.5262(3) 0.3642(2) 0.2652(6) 0.0301 0.5000 Uani . -1
C2 C 0.6150(6) 0.3815(4) 0.3573(8) 0.0436 0.5000 Uani . -1
C3 C 0.6494(6) 0.4490(5) 0.3726(9) 0.0649 0.5000 Uani . -1
C4 C 0.5953(6) 0.5001(3) 0.3003(8) 0.0778 0.5000 Uani . -1
C5 C 0.5061(12) 0.4854(2) 0.2146(7) 0.0647 0.5000 Uani . -1
C6 C 0.4701(4) 0.4186(2) 0.1969(5) 0.0390 0.5000 Uani . -1
C7 C 0.3706(6) 0.4053(4) 0.1048(7) 0.0366 0.5000 Uani . -1
F1 F 0.3280(3) 0.46229(19) 0.0471(5) 0.0693 0.5000 Uani . -1
F2 F 0.2919(2) 0.37699(16) 0.1744(3) 0.0528 0.5000 Uani . -1
F3 F 0.3855(2) 0.36300(18) -0.0008(3) 0.0590 0.5000 Uani . -1
N2 N 0.5000 0.08538(12) 0.2500 0.0313 1.0000 Uani ST .
C8 C 0.41464(19) 0.04947(12) 0.1979(3) 0.0439 1.0000 Uani . .
C9 C 0.4110(3) -0.02121(14) 0.1983(3) 0.0641 1.0000 Uani . .
C10 C 0.5000 -0.0571(2) 0.2500 0.0711 1.0000 Uani ST .
N3 N 0.33499(12) 0.19247(8) 0.32077(16) 0.0265 1.0000 Uani . .
C11 C 0.31529(17) 0.15642(12) 0.4355(2) 0.0361 1.0000 Uani . .
C12 C 0.21377(18) 0.15042(13) 0.4838(2) 0.0406 1.0000 Uani . .
C13 C 0.12874(17) 0.18265(12) 0.4132(2) 0.0387 1.0000 Uani . .
C14 C 0.14781(16) 0.21877(12) 0.2939(2) 0.0380 1.0000 Uani . .
C15 C 0.25075(16) 0.22258(11) 0.2508(2) 0.0306 1.0000 Uani . .
H21 H 0.6539 0.3447 0.4125 0.0521 0.5000 Uiso . -1
H31 H 0.7137 0.4601 0.4364 0.0770 0.5000 Uiso . -1
H41 H 0.6210 0.5485 0.3101 0.0921 0.5000 Uiso . -1
H51 H 0.4664 0.5234 0.1641 0.0770 0.5000 Uiso . -1
H81 H 0.3507 0.0751 0.1568 0.0527 1.0000 Uiso . .
H91 H 0.3448 -0.0459 0.1617 0.0774 1.0000 Uiso . .
H101 H 0.5000 -0.1083 0.2500 0.0864 1.0000 Uiso . .
H111 H 0.3767 0.1330 0.4882 0.0436 1.0000 Uiso . .
H121 H 0.2023 0.1229 0.5693 0.0492 1.0000 Uiso . .
H131 H 0.0548 0.1800 0.4474 0.0471 1.0000 Uiso . .
H141 H 0.0873 0.2420 0.2391 0.0459 1.0000 Uiso . .
H151 H 0.2634 0.2488 0.1640 0.0368 1.0000 Uiso . .

loop_
_atom_site_aniso_label
_atom_site_aniso_U_11
_atom_site_aniso_U_22
_atom_site_aniso_U_33
_atom_site_aniso_U_23
_atom_site_aniso_U_13
_atom_site_aniso_U_12
Ti1 0.0212(2) 0.0289(3) 0.0250(2) 0.0000 0.00457(18) 0.0000
Cl1 0.0312(3) 0.0518(3) 0.0255(2) 0.0019(2) 0.00128(18) 0.0046(2)
N1 0.0218(11) 0.0284(12) 0.0288(11) 0.0000 0.0047(8) 0.0000
C1 0.027(3) 0.036(2) 0.028(3) -0.0041(18) 0.008(3) -0.0030(15)
C2 0.042(3) 0.044(4) 0.044(4) -0.010(3) 0.000(3) -0.006(3)
C3 0.067(4) 0.048(4) 0.077(5) -0.013(4) -0.012(4) -0.013(3)
C4 0.089(5) 0.038(3) 0.103(5) -0.008(3) -0.016(4) -0.021(3)
C5 0.081(5) 0.030(2) 0.082(8) -0.002(2) -0.005(7) -0.011(3)
C6 0.045(3) 0.028(2) 0.045(3) 0.0002(18) 0.0073(18) -0.0029(18)
C7 0.040(3) 0.035(5) 0.035(4) 0.001(3) 0.003(3) 0.006(3)
F1 0.077(2) 0.046(2) 0.083(3) 0.0209(19) -0.016(2) 0.0107(17)
F2 0.0413(16) 0.0657(19) 0.0517(17) 0.0100(14) 0.0059(13) -0.0004(14)
F3 0.0511(17) 0.081(2) 0.0437(17) -0.0175(15) -0.0045(13) 0.0215(16)
N2 0.0288(12) 0.0298(13) 0.0355(13) 0.0000 0.004(1) 0.0000
C8 0.0419(13) 0.0377(12) 0.0522(14) -0.010(1) 0.004(1) -0.009(1)
C9 0.078(2) 0.0407(15) 0.075(2) -0.0174(13) 0.0137(16) -0.0178(14)
C10 0.108(4) 0.0279(19) 0.080(3) 0.0000 0.025(3) 0.0000
N3 0.0227(8) 0.0287(9) 0.0284(8) 0.0012(6) 0.0045(6) -0.0003(6)
C11 0.0295(11) 0.0459(13) 0.0336(11) 0.0103(9) 0.0059(8) 0.0020(9)
C12 0.0336(11) 0.0525(14) 0.0368(12) 0.013(1) 0.0109(9) 0.002(1)
C13 0.0248(11) 0.0499(13) 0.0430(12) 0.004(1) 0.0133(9) 0.0015(9)
C14 0.024(1) 0.0475(13) 0.0433(12) 0.008(1) 0.0063(9) 0.0051(9)
C15 0.0249(9) 0.0349(11) 0.032(1) 0.0045(8) 0.0027(7) 0.0016(8)

loop_
_atom_type_symbol
_atom_type_scat_dispersion_real
_atom_type_scat_dispersion_imag
_atom_type_scat_Cromer_Mann_a1
_atom_type_scat_Cromer_Mann_b1
_atom_type_scat_Cromer_Mann_a2
_atom_type_scat_Cromer_Mann_b2
_atom_type_scat_Cromer_Mann_a3
_atom_type_scat_Cromer_Mann_b3
_atom_type_scat_Cromer_Mann_a4
_atom_type_scat_Cromer_Mann_b4
_atom_type_scat_Cromer_Mann_c
_atom_type_scat_source
'C   ' 0.0033 0.0016 2.3100 20.8439 1.0200 10.2075 1.5886 0.5687 0.8650 51.6512 0.2156 International_Tables_Vol_IV_Table_2.2B
'H   ' 0.0000 0.0000 0.4930 10.5109 0.3229 26.1257 0.1402 3.1424 0.0408 57.7998 0.0030 International_Tables_Vol_IV_Table_2.2B
'Cl  ' 0.1484 0.1585 11.4604 0.0104 7.1964 1.1662 6.2556 18.5194 1.6455 47.7784 -9.5574 International_Tables_Vol_IV_Table_2.2B
'F   ' 0.0171 0.0103 3.5392 10.2825 2.6412 4.2944 1.5170 0.2615 1.0243 26.1476 0.2776 International_Tables_Vol_IV_Table_2.2B
'N   ' 0.0061 0.0033 12.2126 0.0057 3.1322 9.8933 2.0125 28.9975 1.1663 0.5826 -11.5290 International_Tables_Vol_IV_Table_2.2B
'Ti  ' 0.2776 0.4457 9.7595 7.8508 7.3558 0.5000 1.6991 35.6338 1.9021 116.1050 1.2807 International_Tables_Vol_IV_Table_2.2B

loop_
_geom_angle_atom_site_label_1
_geom_angle_site_symmetry_1
_geom_angle_atom_site_label_2
_geom_angle_atom_site_label_3
_geom_angle_site_symmetry_3
_geom_angle
_geom_angle_publ_flag
Cl1 . Ti1 Cl1 5_655 164.64(3) yes
Cl1 . Ti1 N1 . 97.681(17) yes
Cl1 5_655 Ti1 N1 . 97.681(17) yes
Cl1 . Ti1 N2 . 82.319(17) yes
Cl1 5_655 Ti1 N2 . 82.319(17) yes
N1 . Ti1 N2 . 179.995 yes
Cl1 . Ti1 N3 . 88.27(4) yes
Cl1 5_655 Ti1 N3 . 89.74(4) yes
N1 . Ti1 N3 . 97.45(4) yes
N2 . Ti1 N3 . 82.55(4) yes
Cl1 . Ti1 N3 5_655 89.74(4) yes
Cl1 5_655 Ti1 N3 5_655 88.27(4) yes
N1 . Ti1 N3 5_655 97.45(4) yes
N2 . Ti1 N3 5_655 82.55(4) yes
N3 . Ti1 N3 5_655 165.10(8) yes
Ti1 . N1 C1 . 165.34(15) yes
N1 . C1 C2 . 118.0(4) yes
N1 . C1 C6 . 125.0(3) yes
C2 . C1 C6 . 117.0(5) yes
C1 . C2 C3 . 121.2(7) yes
C1 . C2 H21 . 119.405 no
C3 . C2 H21 . 119.402 no
C2 . C3 C4 . 119.9(7) yes
C2 . C3 H31 . 120.040 no
C4 . C3 H31 . 120.036 no
C3 . C4 C5 . 120.4(6) yes
C3 . C4 H41 . 119.794 no
C5 . C4 H41 . 119.797 no
C4 . C5 C6 . 120.9(8) yes
C4 . C5 H51 . 119.528 no
C6 . C5 H51 . 119.524 no
C1 . C6 C5 . 120.4(6) yes
C1 . C6 C7 . 120.7(5) yes
C5 . C6 C7 . 119.0(7) yes
C6 . C7 F1 . 113.1(6) yes
C6 . C7 F2 . 112.5(5) yes
F1 . C7 F2 . 105.4(5) yes
C6 . C7 F3 . 113.9(5) yes
F1 . C7 F3 . 105.8(5) yes
F2 . C7 F3 . 105.5(5) yes
Ti1 . N2 C8 . 121.46(14) yes
Ti1 . N2 C8 5_655 121.46(14) yes
C8 . N2 C8 5_655 117.1(3) yes
N2 . C8 C9 . 123.1(3) yes
N2 . C8 H81 . 118.462 no
C9 . C8 H81 . 118.461 no
C8 . C9 C10 . 119.0(3) yes
C8 . C9 H91 . 120.525 no
C10 . C9 H91 . 120.524 no
C9 . C10 C9 5_655 118.8(4) yes
C9 . C10 H101 . 120.596 no
C9 5_655 C10 H101 . 120.596 no
Ti1 . N3 C11 . 122.73(13) yes
Ti1 . N3 C15 . 119.86(13) yes
C11 . N3 C15 . 117.35(17) yes
N3 . C11 C12 . 122.73(19) yes
N3 . C11 H111 . 118.636 no
C12 . C11 H111 . 118.636 no
C11 . C12 C13 . 119.4(2) yes
C11 . C12 H121 . 120.309 no
C13 . C12 H121 . 120.309 no
C12 . C13 C14 . 118.32(19) yes
C12 . C13 H131 . 120.839 no
C14 . C13 H131 . 120.839 no
C13 . C14 C15 . 119.52(19) yes
C13 . C14 H141 . 120.238 no
C15 . C14 H141 . 120.238 no
N3 . C15 C14 . 122.66(19) yes
N3 . C15 H151 . 118.667 no
C14 . C15 H151 . 118.668 no

loop_
_geom_bond_atom_site_label_1
_geom_bond_atom_site_label_2
_geom_bond_site_symmetry_2
_geom_bond_distance
_geom_bond_publ_flag
Ti1 Cl1 . 2.3909(5) yes
Ti1 Cl1 5_655 2.3909(5) yes
Ti1 N1 . 1.730(2) yes
Ti1 N2 . 2.380(2) yes
Ti1 N3 . 2.2284(15) yes
Ti1 N3 5_655 2.2284(15) yes
N1 C1 . 1.378(4) yes
C1 C2 . 1.413(8) yes
C1 C6 . 1.410(6) yes
C2 C3 . 1.389(9) yes
C3 C4 . 1.369(11) yes
C4 C5 . 1.369(16) yes
C5 C6 . 1.387(7) yes
C6 C7 . 1.498(9) yes
C7 F1 . 1.337(8) yes
C7 F2 . 1.343(7) yes
C7 F3 . 1.330(8) yes
N2 C8 . 1.344(3) yes
N2 C8 5_655 1.344(3) yes
C8 C9 . 1.381(4) yes
C8 H81 . 1.000 no
C9 C10 . 1.377(4) yes
C9 H91 . 1.000 no
C10 H101 . 1.000 no
N3 C11 . 1.344(3) yes
N3 C15 . 1.344(3) yes
C11 C12 . 1.382(3) yes
C11 H111 . 1.000 no
C12 C13 . 1.373(3) yes
C12 H121 . 1.000 no
C13 C14 . 1.379(3) yes
C13 H131 . 1.000 no
C14 C15 . 1.377(3) yes
C14 H141 . 1.000 no
C15 H151 . 1.000 no
